data_4126318
loop_
_publ_author_name
'Surbella, Robert G.'
'Ducati, Lucas Colucci'
'Pellegrini, Kristi L.'
'McNamara, Bruce K.'
'Autschbach, Jochen'
'Schwantes, Jon Michael'
'Cahill, Christopher L.'

_publ_section_title
;
 Transuranic Hybrid Materials: Crystallographic and Computational Metrics
 of Supramolecular Assembly.
;
_journal_name_full 'Journal of the American Chemical Society'
_journal_paper_doi 10.1021/jacs.7b05689
_journal_year 2017
_chemical_formula_moiety '(C5 H5 N Cl 1+)2, (Np O2 Cl4 2-)'
_chemical_formula_sum 'C10 H10 Cl6 N2 Np O2'
_chemical_formula_weight 639.90
_space_group_crystal_system monoclinic
_space_group_IT_number 12
_space_group_name_Hall '-C 2y'
_space_group_name_H-M_alt 'C 1 2/m 1'
_symmetry_cell_setting monoclinic
_symmetry_Int_Tables_number 12
_symmetry_space_group_name_Hall '-C 2y'
_symmetry_space_group_name_H-M 'C 1 2/m 1'
_atom_sites_solution_hydrogens mixed
_audit_creation_method SHELXL-2014/7
_cell_angle_alpha 90
_cell_angle_beta 105.538(3)
_cell_angle_gamma 90
_cell_formula_units_Z 2
_cell_length_a 15.705(4)
_cell_length_b 6.5663(18)
_cell_length_c 9.050(3)
_cell_measurement_reflns_used 2909
_cell_measurement_temperature 110(2)
_cell_measurement_theta_max 56.523
_cell_measurement_theta_min 4.672
_cell_volume 899.2(4)
_computing_cell_refinement 'SAINT, Bruker-AXS'
_computing_data_collection 'APEX, Bruker-AXS'
_computing_data_reduction 'SAINT, Bruker-AXS'
_computing_molecular_graphics 'WINGX (Farrugia, 2012)'
_computing_publication_material 'Crystal Maker (Palmer, 2009)'
_computing_structure_refinement 'SHELXL-2014/7 (Sheldrick, 2014)'
_computing_structure_solution 'SIR92 (Gualardi, 1994)'
_diffrn_ambient_temperature 110(2)
_diffrn_measured_fraction_theta_full 1.000
_diffrn_measured_fraction_theta_max 0.982
_diffrn_measurement_device_type 'Bruker Quazar'
_diffrn_measurement_method 'Omega scans'
_diffrn_radiation_probe x-ray
_diffrn_radiation_type MoK\a
_diffrn_radiation_wavelength 0.71073
_diffrn_reflns_av_R_equivalents 0.0393
_diffrn_reflns_av_unetI/netI 0.0299
_diffrn_reflns_Laue_measured_fraction_full 1.000
_diffrn_reflns_Laue_measured_fraction_max 0.982
_diffrn_reflns_limit_h_max 20
_diffrn_reflns_limit_h_min -20
_diffrn_reflns_limit_k_max 8
_diffrn_reflns_limit_k_min -8
_diffrn_reflns_limit_l_max 12
_diffrn_reflns_limit_l_min -11
_diffrn_reflns_number 5633
_diffrn_reflns_point_group_measured_fraction_full 1.000
_diffrn_reflns_point_group_measured_fraction_max 0.982
_diffrn_reflns_theta_full 25.500
_diffrn_reflns_theta_max 28.325
_diffrn_reflns_theta_min 2.336
_diffrn_source 'Moly microfocus'
_exptl_absorpt_coefficient_mu 6.671
_exptl_absorpt_correction_T_max 0.7457
_exptl_absorpt_correction_T_min 0.6029
_exptl_absorpt_correction_type multi-scan
_exptl_absorpt_process_details 'Krause et. al 2015'
_exptl_crystal_colour Green-Yellow
_exptl_crystal_density_diffrn 2.363
_exptl_crystal_description Prismatic
_exptl_crystal_F_000 590
_exptl_crystal_recrystallization_method 'Aqueous acidic (HCl) evaporation'
_exptl_crystal_size_max 0.040
_exptl_crystal_size_mid 0.025
_exptl_crystal_size_min 0.025
_refine_diff_density_max 0.520
_refine_diff_density_min -0.668
_refine_diff_density_rms 0.118
_refine_ls_extinction_method none
_refine_ls_goodness_of_fit_ref 1.060
_refine_ls_hydrogen_treatment mixed
_refine_ls_matrix_type full
_refine_ls_number_parameters 67
_refine_ls_number_reflns 1195
_refine_ls_number_restraints 1
_refine_ls_restrained_S_all 1.060
_refine_ls_R_factor_all 0.0189
_refine_ls_R_factor_gt 0.0189
_refine_ls_shift/su_max 0.000
_refine_ls_shift/su_mean 0.000
_refine_ls_structure_factor_coef Fsqd
_refine_ls_weighting_details 'w=1/[\s^2^(Fo^2^)+(0.0165P)^2^+0.5190P] where P=(Fo^2^+2Fc^2^)/3'
_refine_ls_weighting_scheme calc
_refine_ls_wR_factor_gt 0.0394
_refine_ls_wR_factor_ref 0.0394
_reflns_Friedel_coverage 0.000
_reflns_number_gt 1193
_reflns_number_total 1195
_reflns_threshold_expression 'I > 2\s(I)'
_cod_data_source_file ja7b05689_si_002.cif
_cod_data_source_block Compound_6_110K
_cod_original_sg_symbol_H-M 'C 2/m'
_cod_database_code 4126318
_shelx_shelxl_version_number 2014/7
_shelx_space_group_comment
;
The symmetry employed for this shelxl refinement is uniquely defined
by the following loop, which should always be used as a source of
symmetry information in preference to the above space-group names.
They are only intended as comments.
;
_shelx_estimated_absorpt_t_min 0.776
_shelx_estimated_absorpt_t_max 0.851

loop_
_space_group_symop_operation_xyz
'x, y, z'
'-x, y, -z'
'x+1/2, y+1/2, z'
'-x+1/2, y+1/2, -z'
'-x, -y, -z'
'x, -y, z'
'-x+1/2, -y+1/2, -z'
'x+1/2, -y+1/2, z'

loop_
_atom_site_label
_atom_site_type_symbol
_atom_site_fract_x
_atom_site_fract_y
_atom_site_fract_z
_atom_site_U_iso_or_equiv
_atom_site_adp_type
_atom_site_occupancy
_atom_site_site_symmetry_order
_atom_site_calc_flag
_atom_site_refinement_flags_posn
_atom_site_refinement_flags_adp
_atom_site_refinement_flags_occupancy
C1 C 0.3101(3) 0.0000 -0.1101(4) 0.0228(8) Uani 1 2 d S T P
H1 H 0.3729 0.0000 -0.0812 0.027 Uiso 1 2 calc R U P
C2 C 0.2650(2) 0.0000 -0.0001(4) 0.0201(7) Uani 1 2 d S T P
H2 H 0.2957 0.0000 0.1057 0.024 Uiso 1 2 calc R U P
C3 C 0.1733(2) 0.0000 -0.0469(4) 0.0191(7) Uani 1 2 d S T P
C4 C 0.1274(3) 0.0000 -0.2009(4) 0.0229(8) Uani 1 2 d S T P
H4 H 0.0646 0.0000 -0.2324 0.027 Uiso 1 2 calc R U P
C5 C 0.1765(3) 0.0000 -0.3066(4) 0.0268(9) Uani 1 2 d S T P
H5 H 0.1475 0.0000 -0.4131 0.032 Uiso 1 2 calc R U P
N1 N 0.2654(2) 0.0000 -0.2594(4) 0.0225(7) Uani 1 2 d DS T P
O1 O 0.5000 -0.2663(4) 0.5000 0.0271(6) Uani 1 2 d S T P
Cl1 Cl 0.32252(6) 0.0000 0.43111(10) 0.02239(19) Uani 1 2 d S T P
Cl2 Cl 0.49143(6) 0.0000 0.20563(11) 0.0348(3) Uani 1 2 d S T P
Cl3 Cl 0.11541(6) 0.0000 0.08950(12) 0.0319(2) Uani 1 2 d S T P
Np1 Np 0.5000 0.0000 0.5000 0.01803(7) Uani 1 4 d S T P
HN1 H 0.296(3) 0.0000 -0.327(4) 0.030(12) Uiso 1 2 d DS . P

loop_
_atom_site_aniso_label
_atom_site_aniso_U_11
_atom_site_aniso_U_22
_atom_site_aniso_U_33
_atom_site_aniso_U_23
_atom_site_aniso_U_13
_atom_site_aniso_U_12
C1 0.0182(18) 0.0257(19) 0.0227(19) 0.000 0.0026(15) 0.000
C2 0.0175(18) 0.0237(18) 0.0183(17) 0.000 0.0034(14) 0.000
C3 0.0142(17) 0.0185(17) 0.0240(18) 0.000 0.0044(14) 0.000
C4 0.0170(18) 0.0197(18) 0.0270(19) 0.000 -0.0028(15) 0.000
C5 0.031(2) 0.0201(19) 0.0236(19) 0.000 -0.0033(16) 0.000
N1 0.0293(18) 0.0194(15) 0.0205(16) 0.000 0.0099(14) 0.000
O1 0.0201(14) 0.0226(14) 0.0340(15) 0.000 -0.0003(11) 0.000
Cl1 0.0147(4) 0.0333(5) 0.0176(4) 0.000 0.0017(3) 0.000
Cl2 0.0172(5) 0.0704(8) 0.0164(4) 0.000 0.0036(3) 0.000
Cl3 0.0186(5) 0.0473(6) 0.0319(5) 0.000 0.0106(4) 0.000
Np1 0.01461(11) 0.02143(12) 0.01612(11) 0.000 0.00077(7) 0.000

loop_
_atom_type_symbol
_atom_type_description
_atom_type_scat_dispersion_real
_atom_type_scat_dispersion_imag
_atom_type_scat_source
C C 0.0033 0.0016 'International Tables Vol C Tables 4.2.6.8 and 6.1.1.4'
Cl Cl 0.1484 0.1585 'International Tables Vol C Tables 4.2.6.8 and 6.1.1.4'
H H 0.0000 0.0000 'International Tables Vol C Tables 4.2.6.8 and 6.1.1.4'
N N 0.0061 0.0033 'International Tables Vol C Tables 4.2.6.8 and 6.1.1.4'
Np Np -11.4937 4.1493 'International Tables Vol C Tables 4.2.6.8 and 6.1.1.4'
O O 0.0106 0.0060 'International Tables Vol C Tables 4.2.6.8 and 6.1.1.4'

loop_
_geom_angle_atom_site_label_1
_geom_angle_atom_site_label_2
_geom_angle_atom_site_label_3
_geom_angle
_geom_angle_site_symmetry_1
_geom_angle_site_symmetry_3
N1 C1 C2 119.9(4) . .
N1 C1 H1 120.1 . .
C2 C1 H1 120.1 . .
C1 C2 C3 118.4(3) . .
C1 C2 H2 120.8 . .
C3 C2 H2 120.8 . .
C4 C3 C2 121.6(4) . .
C4 C3 Cl3 119.3(3) . .
C2 C3 Cl3 119.1(3) . .
C5 C4 C3 117.3(3) . .
C5 C4 H4 121.3 . .
C3 C4 H4 121.3 . .
N1 C5 C4 120.3(3) . .
N1 C5 H5 119.8 . .
C4 C5 H5 119.8 . .
C1 N1 C5 122.5(3) . .
C1 N1 HN1 118(3) . .
C5 N1 HN1 120(3) . .
O1 Np1 O1 180.0 5_656 .
O1 Np1 Cl2 90.0 5_656 .
O1 Np1 Cl2 90.0 . .
O1 Np1 Cl2 90.0 5_656 5_656
O1 Np1 Cl2 90.0 . 5_656
Cl2 Np1 Cl2 180.0 . 5_656
O1 Np1 Cl1 90.0 5_656 5_656
O1 Np1 Cl1 90.0 . 5_656
Cl2 Np1 Cl1 90.20(3) . 5_656
Cl2 Np1 Cl1 89.80(3) 5_656 5_656
O1 Np1 Cl1 90.0 5_656 .
O1 Np1 Cl1 90.0 . .
Cl2 Np1 Cl1 89.80(3) . .
Cl2 Np1 Cl1 90.20(3) 5_656 .
Cl1 Np1 Cl1 180.0 5_656 .

loop_
_geom_bond_atom_site_label_1
_geom_bond_atom_site_label_2
_geom_bond_distance
_geom_bond_site_symmetry_2
C1 N1 1.345(5) .
C1 C2 1.368(5) .
C1 H1 0.9500 .
C2 C3 1.388(5) .
C2 H2 0.9500 .
C3 C4 1.387(5) .
C3 Cl3 1.719(4) .
C4 C5 1.381(6) .
C4 H4 0.9500 .
C5 N1 1.346(5) .
C5 H5 0.9500 .
N1 HN1 0.870(19) .
O1 Np1 1.748(3) .
Cl1 Np1 2.6883(11) .
Cl2 Np1 2.6313(12) .
Np1 O1 1.748(3) 5_656
Np1 Cl2 2.6313(12) 5_656
Np1 Cl1 2.6883(11) 5_656

loop_
_geom_hbond_atom_site_label_D
_geom_hbond_atom_site_label_H
_geom_hbond_atom_site_label_A
_geom_hbond_distance_DH
_geom_hbond_distance_HA
_geom_hbond_distance_DA
_geom_hbond_angle_DHA
_geom_hbond_site_symmetry_A
C1 H1 Cl2 0.95 2.76 3.452(4) 130.4 .
C1 H1 Cl2 0.95 2.66 3.450(4) 140.6 5_655
C2 H2 Cl1 0.95 2.86 3.763(4) 158.9 .
C2 H2 Cl2 0.95 2.96 3.544(4) 120.8 .
N1 HN1 Cl1 0.870(19) 2.34(2) 3.162(3) 158(4) 1_554
C1 H1 Cl2 0.95 2.76 3.452(4) 130.4 .
C1 H1 Cl2 0.95 2.66 3.450(4) 140.6 5_655
C2 H2 Cl1 0.95 2.86 3.763(4) 158.9 .
C2 H2 Cl2 0.95 2.96 3.544(4) 120.8 .
N1 HN1 Cl1 0.870(19) 2.34(2) 3.162(3) 158(4) 1_554
